data_7150897
loop_
_publ_author_name
'Nieto, Natalia'
'Munslow, Ian J.'
'Barr, Jonathan'
'Benet-Buchholz, J.'
'Vidal-Ferran, Anton'

_publ_contact_author
;
    Dr. Benet-Buchholz, Jordi
    The Institute of Chemical Research of Catalonia (ICIQ)    
    X-ray Diffraction Unit
    Avgda. Pa\=isos Catalans 16
    E-43007 Tarragona, Spain
;
_publ_section_title
;
 Dioxirane mediated asymmetric epoxidations: stereochemical studies via
 isotopic labeling
;
_journal_issue 13
_journal_name_full 'Organic &amp; Biomolecular Chemistry'
_journal_page_first 2276
_journal_page_last 2281
_journal_paper_doi 10.1039/b801922c
_journal_volume 6
_journal_year 2008
_chemical_absolute_configuration syn
_chemical_formula_sum 'C14 H22 O9'
_chemical_formula_weight 334.32
_chemical_name_systematic
;
 ?
;
_space_group_IT_number 4
_symmetry_cell_setting monoclinic
_symmetry_space_group_name_Hall 'P 2yb'
_symmetry_space_group_name_H-M 'P 1 21 1'
_atom_sites_solution_hydrogens geom
_atom_sites_solution_primary direct
_atom_sites_solution_secondary difmap
_audit_creation_method SHELXL-97
_cell_angle_alpha 90.00
_cell_angle_beta 97.914(3)
_cell_angle_gamma 90.00
_cell_formula_units_Z 2
_cell_length_a 6.8203(8)
_cell_length_b 5.5939(7)
_cell_length_c 20.585(3)
_cell_measurement_reflns_used 2152
_cell_measurement_temperature 100(2)
_cell_measurement_theta_max 32.54
_cell_measurement_theta_min 3.00
_cell_volume 777.88(18)
_computing_cell_refinement 'Bruker-Nonius Apex v1.0-22 2002'
_computing_data_collection 'Bruker-Nonius Apex v1.0-22 2002'
_computing_data_reduction 'SAINT+ Version 7.06A Bruker-Nonius, 2004'
_computing_molecular_graphics 'Shelxtl Version 6.12 (Sheldrick, 2001)'
_computing_publication_material 'Shelxtl Version 6.12 (Sheldrick, 2001)'
_computing_structure_refinement 'Shelxtl Version 6.12 (Sheldrick, 2001)'
_computing_structure_solution 'Shelxtl Version 6.12 (Sheldrick, 2001)'
_diffrn_ambient_temperature 100(2)
_diffrn_detector_area_resol_mean 512
_diffrn_detector_type '4K CCD area detector APEX II'
_diffrn_measured_fraction_theta_full 0.839
_diffrn_measured_fraction_theta_max 0.839
_diffrn_measurement_device_type 'Kappa 4-axis goniometer bruker-nonius'
_diffrn_measurement_method
;
 Fullsphere data collection, phi and omega scans
;
_diffrn_measurement_specimen_support 'magnetic support whith 10 micron nylon fiber cryoloop'
_diffrn_radiation_monochromator 'Multilayer Montel 200 mirrors'
_diffrn_radiation_type MoK\a
_diffrn_radiation_wavelength 0.71073
_diffrn_reflns_av_R_equivalents 0.0623
_diffrn_reflns_av_sigmaI/netI 0.0686
_diffrn_reflns_limit_h_max 11
_diffrn_reflns_limit_h_min -11
_diffrn_reflns_limit_k_max 9
_diffrn_reflns_limit_k_min 0
_diffrn_reflns_limit_l_max 37
_diffrn_reflns_limit_l_min 0
_diffrn_reflns_number 13917
_diffrn_reflns_theta_full 39.71
_diffrn_reflns_theta_max 39.71
_diffrn_reflns_theta_min 3.00
_diffrn_source 'rotating anode X-ray tube'
_diffrn_source_current 90
_diffrn_source_power 50
_diffrn_source_size '3 mm x 0.3 mm fine focus'
_diffrn_source_type 'Bruker-Nonius FR 591'
_exptl_absorpt_coefficient_mu 0.120
_exptl_absorpt_correction_T_max 1.000000
_exptl_absorpt_correction_T_min 0.959513
_exptl_absorpt_correction_type empirical
_exptl_absorpt_process_details
; 
 SADABS Version 2.1 2003 Bruker-Nonius
 Blessing, Acta Cryst. (1995) A51 33-38
;
_exptl_crystal_colour colorless
_exptl_crystal_density_diffrn 1.427
_exptl_crystal_density_method 'not measured'
_exptl_crystal_description neddle
_exptl_crystal_F_000 356
_exptl_crystal_size_max 0.30
_exptl_crystal_size_mid 0.01
_exptl_crystal_size_min 0.01
_refine_diff_density_max 0.543
_refine_diff_density_min -0.297
_refine_diff_density_rms 0.075
_refine_ls_abs_structure_details 'Flack H D (1983), Acta Cryst. A39, 876-881'
_refine_ls_abs_structure_Flack 0.9(9)
_refine_ls_extinction_method none
_refine_ls_goodness_of_fit_ref 1.022
_refine_ls_hydrogen_treatment noref
_refine_ls_matrix_type full
_refine_ls_number_parameters 214
_refine_ls_number_reflns 4265
_refine_ls_number_restraints 1
_refine_ls_restrained_S_all 1.022
_refine_ls_R_factor_all 0.0939
_refine_ls_R_factor_gt 0.0500
_refine_ls_shift/su_max 0.000
_refine_ls_shift/su_mean 0.000
_refine_ls_structure_factor_coef Fsqd
_refine_ls_weighting_details 'calc w=1/[\s^2^(Fo^2^)+(0.0589P)^2^+0.0708P] where P=(Fo^2^+2Fc^2^)/3'
_refine_ls_weighting_scheme calc
_refine_ls_wR_factor_gt 0.1052
_refine_ls_wR_factor_ref 0.1244
_reflns_number_gt 2978
_reflns_number_total 4265
_reflns_threshold_expression >2sigma(I)
_cod_data_source_file b801922c.txt
_cod_data_source_block nn152a_0m
_cod_depositor_comments
;
The following automatic conversions were performed:
'_symmetry_cell_setting' value 'Monoclinic' changed to 'monoclinic'
according to '/home/saulius/struct/CIF-dictionaries/cif_core.dic'
dictionary named 'cif_core.dic' version 2.4.1 from 2010-06-29.

Automatic conversion script
Id: cif_fix_enum 1527 2010-12-29 10:47:43Z saulius 
;
_cod_original_cell_volume 777.89(17)
_cod_original_sg_symbol_H-M P2(1)
_cod_database_code 7150897

loop_
_symmetry_equiv_pos_as_xyz
'x, y, z'
'-x, y+1/2, -z'

loop_
_atom_site_label
_atom_site_type_symbol
_atom_site_fract_x
_atom_site_fract_y
_atom_site_fract_z
_atom_site_U_iso_or_equiv
_atom_site_adp_type
_atom_site_occupancy
_atom_site_symmetry_multiplicity
_atom_site_calc_flag
_atom_site_refinement_flags
_atom_site_disorder_assembly
_atom_site_disorder_group
C1 C -0.5889(3) -0.5931(3) -0.31956(9) 0.0118(3) Uani 1 1 d . . .
O1 O -0.3829(2) -0.6357(2) -0.31602(7) 0.0140(3) Uani 1 1 d . . .
C2 C -0.6453(3) -0.5447(3) -0.24991(9) 0.0116(3) Uani 1 1 d . . .
O2 O -0.8004(3) -0.4744(3) -0.41355(7) 0.0179(3) Uani 1 1 d . . .
C3 C -0.5688(3) -0.7534(3) -0.20530(9) 0.0108(3) Uani 1 1 d . . .
H3 H -0.6450 -0.9006 -0.2204 0.013 Uiso 1 1 calc R . .
O3 O -0.7030(2) -0.7881(2) -0.34707(7) 0.0142(3) Uani 1 1 d . . .
C4 C -0.3485(3) -0.8029(3) -0.20514(9) 0.0130(3) Uani 1 1 d . . .
H4 H -0.3093 -0.9512 -0.1794 0.016 Uiso 1 1 calc R . .
O4 O -0.5578(2) -0.3249(2) -0.23076(7) 0.0141(3) Uani 1 1 d . . .
H4A H -0.5709 -0.2977 -0.1915 0.021 Uiso 1 1 calc R . .
C5 C -0.3099(3) -0.8335(3) -0.27548(9) 0.0146(4) Uani 1 1 d . . .
H5A H -0.1657 -0.8500 -0.2762 0.018 Uiso 1 1 calc R . .
H5B H -0.3745 -0.9823 -0.2936 0.018 Uiso 1 1 calc R . .
O5 O -0.8507(2) -0.5449(3) -0.24816(8) 0.0160(3) Uani 1 1 d . . .
C6 C -0.6348(3) -0.3900(3) -0.36959(10) 0.0163(4) Uani 1 1 d . . .
H6A H -0.6683 -0.2409 -0.3477 0.020 Uiso 1 1 calc R . .
H6B H -0.5203 -0.3592 -0.3932 0.020 Uiso 1 1 calc R . .
O6 O -0.6069(2) -0.6955(2) -0.13942(7) 0.0137(3) Uani 1 1 d . . .
C7 C -0.7884(3) -0.7290(3) -0.41321(9) 0.0159(4) Uani 1 1 d . . .
O7 O -0.6082(3) -1.0885(3) -0.11503(7) 0.0202(3) Uani 1 1 d . . .
C8 C -0.6548(4) -0.8165(4) -0.46189(10) 0.0218(4) Uani 1 1 d . . .
H8A H -0.5205 -0.7547 -0.4492 0.033 Uiso 1 1 calc R . .
H8B H -0.7062 -0.7594 -0.5060 0.033 Uiso 1 1 calc R . .
H8C H -0.6517 -0.9916 -0.4618 0.033 Uiso 1 1 calc R . .
O8 O -0.2328(2) -0.6024(3) -0.17726(7) 0.0143(3) Uani 1 1 d . . .
C9 C -0.9934(4) -0.8308(4) -0.42533(11) 0.0223(4) Uani 1 1 d . . .
H9A H -1.0534 -0.7928 -0.4702 0.033 Uiso 1 1 calc R . .
H9B H -1.0737 -0.7616 -0.3941 0.033 Uiso 1 1 calc R . .
H9C H -0.9871 -1.0047 -0.4197 0.033 Uiso 1 1 calc R . .
O9 O -0.1700(3) -0.7815(3) -0.07805(8) 0.0223(3) Uani 1 1 d . . .
C10 C -0.9628(3) -0.3393(4) -0.27547(12) 0.0209(4) Uani 1 1 d . . .
H10A H -0.9860 -0.3525 -0.3234 0.031 Uiso 1 1 calc R . .
H10B H -0.8881 -0.1929 -0.2630 0.031 Uiso 1 1 calc R . .
H10C H -1.0901 -0.3335 -0.2585 0.031 Uiso 1 1 calc R . .
C11 C -0.6206(3) -0.8818(3) -0.09878(9) 0.0138(3) Uani 1 1 d . . .
C12 C -0.6501(4) -0.8043(4) -0.03134(10) 0.0197(4) Uani 1 1 d . . .
H12A H -0.5213 -0.7901 -0.0039 0.030 Uiso 1 1 calc R . .
H12B H -0.7311 -0.9229 -0.0122 0.030 Uiso 1 1 calc R . .
H12C H -0.7174 -0.6491 -0.0337 0.030 Uiso 1 1 calc R . .
C13 C -0.1529(3) -0.6123(4) -0.11373(10) 0.0155(4) Uani 1 1 d . . .
C14 C -0.0429(3) -0.3854(4) -0.09447(11) 0.0194(4) Uani 1 1 d . . .
H14A H 0.0116 -0.3924 -0.0479 0.029 Uiso 1 1 calc R . .
H14B H -0.1336 -0.2493 -0.1021 0.029 Uiso 1 1 calc R . .
H14C H 0.0652 -0.3662 -0.1209 0.029 Uiso 1 1 calc R . .

loop_
_atom_site_aniso_label
_atom_site_aniso_U_11
_atom_site_aniso_U_22
_atom_site_aniso_U_33
_atom_site_aniso_U_23
_atom_site_aniso_U_13
_atom_site_aniso_U_12
C1 0.0136(9) 0.0100(6) 0.0111(7) 0.0006(5) -0.0011(7) -0.0013(6)
O1 0.0135(7) 0.0154(6) 0.0128(6) 0.0011(4) 0.0011(6) 0.0004(5)
C2 0.0123(9) 0.0112(6) 0.0109(7) 0.0004(5) 0.0004(7) -0.0009(6)
O2 0.0251(9) 0.0122(6) 0.0144(7) 0.0008(5) -0.0040(6) 0.0021(5)
C3 0.0122(9) 0.0099(6) 0.0101(7) -0.0004(5) 0.0006(7) -0.0009(6)
O3 0.0198(8) 0.0112(5) 0.0100(5) 0.0002(4) -0.0037(6) -0.0031(5)
C4 0.0143(9) 0.0123(7) 0.0117(7) -0.0002(6) -0.0003(7) -0.0009(6)
O4 0.0183(7) 0.0111(5) 0.0127(6) -0.0022(4) 0.0017(6) -0.0025(5)
C5 0.0151(10) 0.0165(8) 0.0118(7) -0.0005(6) 0.0005(8) 0.0017(7)
O5 0.0133(7) 0.0152(6) 0.0191(7) 0.0026(5) 0.0015(6) -0.0002(5)
C6 0.0218(11) 0.0137(7) 0.0124(8) 0.0026(6) -0.0011(8) -0.0009(7)
O6 0.0176(8) 0.0128(5) 0.0109(6) -0.0005(4) 0.0029(6) -0.0005(5)
C7 0.0206(11) 0.0162(8) 0.0097(8) -0.0004(6) -0.0022(8) 0.0016(7)
O7 0.0330(10) 0.0141(6) 0.0138(6) 0.0003(5) 0.0043(7) -0.0028(6)
C8 0.0318(13) 0.0202(8) 0.0142(8) 0.0000(7) 0.0062(9) 0.0020(8)
O8 0.0136(7) 0.0161(6) 0.0122(6) 0.0001(5) -0.0019(6) -0.0029(5)
C9 0.0229(12) 0.0248(10) 0.0168(9) -0.0018(7) -0.0057(9) -0.0027(8)
O9 0.0295(10) 0.0193(7) 0.0159(7) 0.0028(5) -0.0049(7) -0.0036(6)
C10 0.0188(11) 0.0193(9) 0.0242(10) 0.0043(7) 0.0019(9) 0.0026(8)
C11 0.0148(10) 0.0156(7) 0.0106(8) 0.0007(5) 0.0002(8) -0.0015(6)
C12 0.0264(12) 0.0213(9) 0.0123(8) 0.0002(7) 0.0053(9) 0.0011(8)
C13 0.0142(10) 0.0179(8) 0.0139(8) -0.0009(6) -0.0004(8) 0.0015(7)
C14 0.0183(11) 0.0199(8) 0.0188(9) -0.0025(7) -0.0015(9) -0.0035(8)

loop_
_atom_type_symbol
_atom_type_description
_atom_type_scat_dispersion_real
_atom_type_scat_dispersion_imag
_atom_type_scat_source
C C 0.0033 0.0016 'International Tables Vol C Tables 4.2.6.8 and 6.1.1.4'
H H 0.0000 0.0000 'International Tables Vol C Tables 4.2.6.8 and 6.1.1.4'
O O 0.0106 0.0060 'International Tables Vol C Tables 4.2.6.8 and 6.1.1.4'

loop_
_geom_angle_atom_site_label_1
_geom_angle_atom_site_label_2
_geom_angle_atom_site_label_3
_geom_angle
_geom_angle_site_symmetry_1
_geom_angle_site_symmetry_3
_geom_angle_publ_flag
O3 C1 O1 112.25(14) . . ?
O3 C1 C6 104.60(16) . . ?
O1 C1 C6 105.54(15) . . ?
O3 C1 C2 108.10(14) . . ?
O1 C1 C2 110.53(16) . . ?
C6 C1 C2 115.77(15) . . ?
C1 O1 C5 114.96(14) . . ?
O4 C2 O5 112.41(15) . . ?
O4 C2 C3 113.81(17) . . ?
O5 C2 C3 104.04(14) . . ?
O4 C2 C1 105.19(14) . . ?
O5 C2 C1 113.36(17) . . ?
C3 C2 C1 108.18(14) . . ?
C7 O2 C6 106.70(16) . . ?
O6 C3 C4 109.93(16) . . ?
O6 C3 C2 107.43(13) . . ?
C4 C3 C2 113.17(14) . . ?
C1 O3 C7 109.24(14) . . ?
O8 C4 C5 108.07(15) . . ?
O8 C4 C3 110.10(14) . . ?
C5 C4 C3 108.55(17) . . ?
O1 C5 C4 112.13(15) . . ?
C2 O5 C10 117.59(15) . . ?
O2 C6 C1 104.54(16) . . ?
C11 O6 C3 116.35(14) . . ?
O2 C7 O3 104.42(16) . . ?
O2 C7 C9 109.10(19) . . ?
O3 C7 C9 108.40(16) . . ?
O2 C7 C8 110.87(17) . . ?
O3 C7 C8 110.26(18) . . ?
C9 C7 C8 113.37(18) . . ?
C13 O8 C4 118.66(15) . . ?
O7 C11 O6 123.64(17) . . ?
O7 C11 C12 123.88(18) . . ?
O6 C11 C12 112.48(16) . . ?
O9 C13 O8 124.1(2) . . ?
O9 C13 C14 125.9(2) . . ?
O8 C13 C14 110.03(17) . . ?

loop_
_geom_bond_atom_site_label_1
_geom_bond_atom_site_label_2
_geom_bond_distance
_geom_bond_site_symmetry_2
_geom_bond_publ_flag
C1 O3 1.413(2) . ?
C1 O1 1.417(2) . ?
C1 C6 1.536(3) . ?
C1 C2 1.558(2) . ?
O1 C5 1.434(2) . ?
C2 O4 1.400(2) . ?
C2 O5 1.406(2) . ?
C2 C3 1.532(3) . ?
O2 C7 1.426(2) . ?
O2 C6 1.427(3) . ?
C3 O6 1.452(2) . ?
C3 C4 1.527(3) . ?
O3 C7 1.444(2) . ?
C4 O8 1.444(2) . ?
C4 C5 1.517(2) . ?
O5 C10 1.451(3) . ?
O6 C11 1.348(2) . ?
C7 C9 1.498(3) . ?
C7 C8 1.525(3) . ?
O7 C11 1.210(2) . ?
O8 C13 1.347(2) . ?
O9 C13 1.213(3) . ?
C11 C12 1.494(3) . ?
C13 C14 1.500(3) . ?

loop_
_geom_torsion_atom_site_label_1
_geom_torsion_atom_site_label_2
_geom_torsion_atom_site_label_3
_geom_torsion_atom_site_label_4
_geom_torsion
_geom_torsion_site_symmetry_1
_geom_torsion_site_symmetry_2
_geom_torsion_site_symmetry_3
_geom_torsion_site_symmetry_4
_geom_torsion_publ_flag
O3 C1 O1 C5 -61.95(19) . . . . ?
C6 C1 O1 C5 -175.30(15) . . . . ?
C2 C1 O1 C5 58.83(19) . . . . ?
O3 C1 C2 O4 -168.90(15) . . . . ?
O1 C1 C2 O4 67.89(18) . . . . ?
C6 C1 C2 O4 -52.0(2) . . . . ?
O3 C1 C2 O5 -45.7(2) . . . . ?
O1 C1 C2 O5 -168.91(14) . . . . ?
C6 C1 C2 O5 71.2(2) . . . . ?
O3 C1 C2 C3 69.1(2) . . . . ?
O1 C1 C2 C3 -54.08(19) . . . . ?
C6 C1 C2 C3 -173.97(17) . . . . ?
O4 C2 C3 O6 58.51(19) . . . . ?
O5 C2 C3 O6 -64.16(18) . . . . ?
C1 C2 C3 O6 175.02(15) . . . . ?
O4 C2 C3 C4 -63.02(19) . . . . ?
O5 C2 C3 C4 174.31(15) . . . . ?
C1 C2 C3 C4 53.5(2) . . . . ?
O1 C1 O3 C7 -105.29(17) . . . . ?
C6 C1 O3 C7 8.64(19) . . . . ?
C2 C1 O3 C7 132.54(16) . . . . ?
O6 C3 C4 O8 -55.24(17) . . . . ?
C2 C3 C4 O8 64.88(19) . . . . ?
O6 C3 C4 C5 -173.35(15) . . . . ?
C2 C3 C4 C5 -53.23(19) . . . . ?
C1 O1 C5 C4 -59.2(2) . . . . ?
O8 C4 C5 O1 -66.0(2) . . . . ?
C3 C4 C5 O1 53.4(2) . . . . ?
O4 C2 O5 C10 44.7(2) . . . . ?
C3 C2 O5 C10 168.30(16) . . . . ?
C1 C2 O5 C10 -74.4(2) . . . . ?
C7 O2 C6 C1 -27.8(2) . . . . ?
O3 C1 C6 O2 11.64(19) . . . . ?
O1 C1 C6 O2 130.23(16) . . . . ?
C2 C1 C6 O2 -107.20(18) . . . . ?
C4 C3 O6 C11 -80.41(19) . . . . ?
C2 C3 O6 C11 156.05(17) . . . . ?
C6 O2 C7 O3 33.3(2) . . . . ?
C6 O2 C7 C9 149.05(15) . . . . ?
C6 O2 C7 C8 -85.4(2) . . . . ?
C1 O3 C7 O2 -25.8(2) . . . . ?
C1 O3 C7 C9 -142.05(16) . . . . ?
C1 O3 C7 C8 93.31(19) . . . . ?
C5 C4 O8 C13 -143.83(17) . . . . ?
C3 C4 O8 C13 97.76(19) . . . . ?
C3 O6 C11 O7 -2.0(3) . . . . ?
C3 O6 C11 C12 177.24(18) . . . . ?
C4 O8 C13 O9 0.8(3) . . . . ?
C4 O8 C13 C14 -178.87(16) . . . . ?

loop_
_cod_related_entry_id
_cod_related_entry_database
_cod_related_entry_code
1 ChemSpider 30653422
